data_4135241
loop_
_publ_author_name
'B\"orjesson, Marino'
'Janssen-M\"uller, Daniel'
'Sahoo, Basudev'
'Duan, Yaya'
'Wang, Xueqiang'
'Martin, Ruben'

_publ_section_title
;
 Remote sp<sup>2</sup> C-H Carboxylation via Catalytic 1,4-Ni Migration
 with CO<sub>2</sub>.
;
_journal_issue 38
_journal_name_full 'Journal of the American Chemical Society'
_journal_page_first 16234
_journal_page_last 16239
_journal_paper_doi 10.1021/jacs.0c08810
_journal_volume 142
_journal_year 2020
_chemical_formula_sum 'C18 H16 O2'
_chemical_formula_weight 264.31
_space_group_IT_number 61
_space_group_name_Hall '-P 2ac 2ab'
_space_group_name_H-M_alt 'P b c a'
_symmetry_cell_setting orthorhombic
_symmetry_space_group_name_H-M 'P b c a'
_atom_sites_solution_hydrogens mixed
_audit_creation_method SHELXL-2014
_cell_angle_alpha 90
_cell_angle_beta 90
_cell_angle_gamma 90
_cell_formula_units_Z 8
_cell_length_a 8.6560(8)
_cell_length_b 11.3735(8)
_cell_length_c 27.925(2)
_cell_measurement_reflns_used 4226
_cell_measurement_temperature 100(2)
_cell_measurement_theta_max 33.90
_cell_measurement_theta_min 2.77
_cell_volume 2749.2(4)
_computing_cell_refinement 'Bruker APEX2 v2011.4-0'
_computing_data_collection 'Bruker APEX2 v2011.4-0'
_computing_data_reduction 'Bruker SAINT V7.60A'
_computing_molecular_graphics 'Bruker SHELXTL'
_computing_publication_material 'Bruker SHELXTL'
_computing_structure_refinement 'SHELXL-2014 (Sheldrick, 2014)'
_computing_structure_solution Sir2011
_diffrn_ambient_temperature 100(2)
_diffrn_detector_area_resol_mean 512
_diffrn_detector_type '4K CCD area detector APEX II'
_diffrn_measured_fraction_theta_full 0.992
_diffrn_measured_fraction_theta_max 0.894
_diffrn_measurement_device_type 'APEX DUO Kappa 4-axis goniometer'
_diffrn_measurement_method
;
 Fullsphere data collection, phi and omega scans
;
_diffrn_measurement_specimen_support 'magnetic support with MicroMount'
_diffrn_radiation_monochromator 'Quazar MX Multilayer Optics'
_diffrn_radiation_type MoK\a
_diffrn_radiation_wavelength 0.71073
_diffrn_reflns_av_R_equivalents 0.0642
_diffrn_reflns_av_unetI/netI 0.0663
_diffrn_reflns_Laue_measured_fraction_full 0.992
_diffrn_reflns_Laue_measured_fraction_max 0.894
_diffrn_reflns_limit_h_max 13
_diffrn_reflns_limit_h_min -11
_diffrn_reflns_limit_k_max 16
_diffrn_reflns_limit_k_min -11
_diffrn_reflns_limit_l_max 9
_diffrn_reflns_limit_l_min -44
_diffrn_reflns_number 19420
_diffrn_reflns_point_group_measured_fraction_full 0.992
_diffrn_reflns_point_group_measured_fraction_max 0.894
_diffrn_reflns_theta_full 25.242
_diffrn_reflns_theta_max 34.724
_diffrn_reflns_theta_min 2.769
_diffrn_source 'Microfocus source E025 IuS'
_diffrn_source_current 0.6
_diffrn_source_power 50
_diffrn_source_size '0.2 mm x 0.2 mm fine focus'
_diffrn_source_type 'Bruker APEX DUO'
_exptl_absorpt_coefficient_mu 0.082
_exptl_absorpt_correction_T_max 0.992
_exptl_absorpt_correction_T_min 0.402
_exptl_absorpt_correction_type empirical
_exptl_absorpt_process_details
; 
 SADABS Version 2008/1 Bruker-Nonius
 Blessing, Acta Cryst. (1995) A51 33-38
;
_exptl_crystal_density_diffrn 1.277
_exptl_crystal_description Plate
_exptl_crystal_F_000 1120
_exptl_crystal_size_max 0.40
_exptl_crystal_size_mid 0.40
_exptl_crystal_size_min 0.10
_refine_diff_density_max 0.730
_refine_diff_density_min -0.261
_refine_diff_density_rms 0.070
_refine_ls_extinction_method none
_refine_ls_goodness_of_fit_ref 1.030
_refine_ls_hydrogen_treatment mixed
_refine_ls_matrix_type full
_refine_ls_number_parameters 187
_refine_ls_number_reflns 5295
_refine_ls_number_restraints 2
_refine_ls_restrained_S_all 1.030
_refine_ls_R_factor_all 0.0834
_refine_ls_R_factor_gt 0.0607
_refine_ls_shift/su_max 0.001
_refine_ls_shift/su_mean 0.000
_refine_ls_structure_factor_coef Fsqd
_refine_ls_weighting_details 'w=1/[\s^2^(Fo^2^)+(0.0854P)^2^+0.8137P] where P=(Fo^2^+2Fc^2^)/3'
_refine_ls_weighting_scheme calc
_refine_ls_wR_factor_gt 0.1564
_refine_ls_wR_factor_ref 0.1745
_reflns_Friedel_coverage 0.000
_reflns_number_gt 3941
_reflns_number_total 5295
_reflns_threshold_expression 'I > 2\s(I)'
_cod_data_source_file ja0c08810_si_002.cif
_cod_data_source_block mo_xw4110_0m
_cod_depositor_comments
;
The following automatic conversions were performed:

data item '_symmetry_cell_setting' value 'Orthorhombic' was changed
to 'orthorhombic' in accordance with the
/home/data/users/saulius/crontab/automatic-downloads/rss-feeds/ACS/lib/dictionaries/cif_core.dic
dictionary named 'cif_core.dic' version 2.4.2 last updated on
2011-04-26.

Automatic conversion script
Id: cif_fix_values 7556 2019-12-06 15:28:31Z antanas 

 Adding full bibliography for 4135236--4135241.cif.
;
_cod_original_sg_symbol_H-M Pbca
_cod_database_code 4135241
_shelx_space_group_comment
;
The symmetry employed for this shelxl refinement is uniquely defined
by the following loop, which should always be used as a source of
symmetry information in preference to the above space-group names.
They are only intended as comments.
;
_shelx_estimated_absorpt_t_min 0.968
_shelx_estimated_absorpt_t_max 0.992
_shelxl_version_number 2014-3

loop_
_space_group_symop_operation_xyz
'x, y, z'
'-x+1/2, -y, z+1/2'
'-x, y+1/2, -z+1/2'
'x+1/2, -y+1/2, -z'
'-x, -y, -z'
'x-1/2, y, -z-1/2'
'x, -y-1/2, z-1/2'
'-x-1/2, y-1/2, z'

loop_
_atom_site_label
_atom_site_type_symbol
_atom_site_fract_x
_atom_site_fract_y
_atom_site_fract_z
_atom_site_U_iso_or_equiv
_atom_site_adp_type
_atom_site_occupancy
_atom_site_site_symmetry_order
_atom_site_calc_flag
_atom_site_refinement_flags_posn
_atom_site_refinement_flags_adp
_atom_site_refinement_flags_occupancy
_atom_site_disorder_assembly
_atom_site_disorder_group
O1 O 0.63069(12) 0.07786(9) 0.46885(3) 0.0222(2) Uani 1 1 d D . . . .
H1O H 0.540(2) 0.081(4) 0.4807(13) 0.033 Uiso 0.5 1 d D U P . .
O2 O 0.62530(12) -0.11484(9) 0.48451(4) 0.0253(2) Uani 1 1 d D . . . .
H2O H 0.542(3) -0.099(4) 0.4993(13) 0.038 Uiso 0.5 1 d D U P . .
C1 C 0.90215(14) 0.03818(10) 0.40955(4) 0.0144(2) Uani 1 1 d . . . . .
C2 C 0.84523(14) -0.03868(10) 0.44500(4) 0.0152(2) Uani 1 1 d . . . . .
C3 C 0.94234(16) -0.12351(11) 0.46521(4) 0.0186(2) Uani 1 1 d . . . . .
H3 H 0.9019 -0.1780 0.4877 0.022 Uiso 1 1 calc R U . . .
C4 C 1.09722(16) -0.12866(11) 0.45262(5) 0.0209(2) Uani 1 1 d . . . . .
H4 H 1.1622 -0.1879 0.4656 0.025 Uiso 1 1 calc R U . . .
C5 C 1.15633(15) -0.04599(12) 0.42071(4) 0.0202(2) Uani 1 1 d . . . . .
H5 H 1.2638 -0.0459 0.4138 0.024 Uiso 1 1 calc R U . . .
C6 C 1.06098(14) 0.03637(11) 0.39885(4) 0.0173(2) Uani 1 1 d . . . . .
C7 C 1.12008(16) 0.12824(12) 0.36469(5) 0.0229(3) Uani 1 1 d . . . . .
H7A H 1.0947 0.1059 0.3313 0.027 Uiso 1 1 calc R U . . .
H7B H 1.2337 0.1351 0.3675 0.027 Uiso 1 1 calc R U . . .
C8 C 1.04365(16) 0.24561(12) 0.37720(5) 0.0221(3) Uani 1 1 d . . . . .
H8A H 1.0851 0.3079 0.3561 0.027 Uiso 1 1 calc R U . . .
H8B H 1.0690 0.2668 0.4107 0.027 Uiso 1 1 calc R U . . .
C9 C 0.86736(15) 0.23911(11) 0.37141(4) 0.0178(2) Uani 1 1 d . . . . .
H9A H 0.8185 0.2947 0.3941 0.021 Uiso 1 1 calc R U . . .
H9B H 0.8394 0.2641 0.3386 0.021 Uiso 1 1 calc R U . . .
C10 C 0.80389(14) 0.11678(10) 0.38028(4) 0.0149(2) Uani 1 1 d . . . . .
C11 C 0.67529(14) 0.07365(11) 0.35962(4) 0.0163(2) Uani 1 1 d . . . . .
H11 H 0.6533 -0.0066 0.3662 0.020 Uiso 1 1 calc R U . . .
C12 C 0.56413(14) 0.13381(11) 0.32819(4) 0.0172(2) Uani 1 1 d . . . . .
C13 C 0.52446(15) 0.25251(12) 0.33321(4) 0.0200(2) Uani 1 1 d . . . . .
H13 H 0.5719 0.2984 0.3575 0.024 Uiso 1 1 calc R U . . .
C14 C 0.41585(17) 0.30392(13) 0.30279(5) 0.0251(3) Uani 1 1 d . . . . .
H14 H 0.3901 0.3846 0.3065 0.030 Uiso 1 1 calc R U . . .
C15 C 0.34519(18) 0.23798(15) 0.26713(5) 0.0287(3) Uani 1 1 d . . . . .
H15 H 0.2715 0.2734 0.2465 0.034 Uiso 1 1 calc R U . . .
C16 C 0.38269(17) 0.12022(15) 0.26186(5) 0.0281(3) Uani 1 1 d . . . . .
H16 H 0.3350 0.0749 0.2374 0.034 Uiso 1 1 calc R U . . .
C17 C 0.48994(16) 0.06830(13) 0.29228(4) 0.0226(3) Uani 1 1 d . . . . .
H17 H 0.5134 -0.0128 0.2887 0.027 Uiso 1 1 calc R U . . .
C18 C 0.68927(15) -0.02325(11) 0.46646(4) 0.0163(2) Uani 1 1 d . . . . .

loop_
_atom_site_aniso_label
_atom_site_aniso_U_11
_atom_site_aniso_U_22
_atom_site_aniso_U_33
_atom_site_aniso_U_23
_atom_site_aniso_U_13
_atom_site_aniso_U_12
O1 0.0205(5) 0.0161(5) 0.0299(4) 0.0019(3) 0.0051(3) 0.0048(4)
O2 0.0249(5) 0.0161(5) 0.0348(5) 0.0024(4) 0.0114(4) -0.0031(4)
C1 0.0131(5) 0.0100(5) 0.0202(4) -0.0005(3) 0.0008(3) -0.0004(4)
C2 0.0141(5) 0.0108(5) 0.0207(4) -0.0002(3) 0.0012(4) -0.0003(4)
C3 0.0208(6) 0.0119(6) 0.0230(5) 0.0014(4) -0.0012(4) 0.0003(5)
C4 0.0193(6) 0.0135(6) 0.0297(5) 0.0001(4) -0.0034(4) 0.0045(5)
C5 0.0140(5) 0.0173(6) 0.0293(5) -0.0024(4) 0.0005(4) 0.0028(5)
C6 0.0145(5) 0.0133(6) 0.0240(5) -0.0010(4) 0.0022(4) -0.0007(4)
C7 0.0155(6) 0.0213(7) 0.0318(5) 0.0041(5) 0.0061(4) -0.0001(5)
C8 0.0175(6) 0.0148(6) 0.0340(6) 0.0027(4) 0.0015(4) -0.0046(5)
C9 0.0175(6) 0.0104(5) 0.0256(5) 0.0012(4) 0.0000(4) -0.0021(4)
C10 0.0140(5) 0.0119(5) 0.0187(4) 0.0001(3) 0.0013(4) 0.0003(4)
C11 0.0156(5) 0.0117(5) 0.0216(4) 0.0016(4) 0.0001(4) -0.0008(4)
C12 0.0135(5) 0.0177(6) 0.0204(4) 0.0018(4) 0.0010(4) -0.0002(4)
C13 0.0177(6) 0.0181(6) 0.0242(5) 0.0015(4) 0.0000(4) 0.0021(5)
C14 0.0230(6) 0.0236(7) 0.0286(5) 0.0058(5) 0.0000(5) 0.0060(5)
C15 0.0219(7) 0.0402(9) 0.0240(5) 0.0059(5) -0.0026(4) 0.0065(6)
C16 0.0201(6) 0.0404(9) 0.0237(5) -0.0040(5) -0.0041(5) 0.0007(6)
C17 0.0183(6) 0.0234(7) 0.0261(5) -0.0035(4) -0.0014(4) -0.0007(5)
C18 0.0175(5) 0.0116(6) 0.0198(4) 0.0012(3) 0.0009(4) -0.0008(4)

loop_
_atom_type_symbol
_atom_type_description
_atom_type_scat_dispersion_real
_atom_type_scat_dispersion_imag
_atom_type_scat_source
C C 0.0033 0.0016 'International Tables Vol C Tables 4.2.6.8 and 6.1.1.4'
H H 0.0000 0.0000 'International Tables Vol C Tables 4.2.6.8 and 6.1.1.4'
O O 0.0106 0.0060 'International Tables Vol C Tables 4.2.6.8 and 6.1.1.4'

loop_
_geom_angle_atom_site_label_1
_geom_angle_atom_site_label_2
_geom_angle_atom_site_label_3
_geom_angle
_geom_angle_site_symmetry_1
_geom_angle_site_symmetry_3
_geom_angle_publ_flag
C6 C1 C2 118.78(11) . . ?
C6 C1 C10 116.95(10) . . ?
C2 C1 C10 124.16(11) . . ?
C3 C2 C1 120.07(11) . . ?
C3 C2 C18 117.67(10) . . ?
C1 C2 C18 121.80(11) . . ?
C4 C3 C2 120.52(11) . . ?
C3 C4 C5 119.25(12) . . ?
C6 C5 C4 121.19(12) . . ?
C5 C6 C1 119.79(11) . . ?
C5 C6 C7 123.01(11) . . ?
C1 C6 C7 117.17(11) . . ?
C6 C7 C8 108.31(10) . . ?
C7 C8 C9 111.31(11) . . ?
C10 C9 C8 112.76(10) . . ?
C11 C10 C1 119.45(11) . . ?
C11 C10 C9 124.32(11) . . ?
C1 C10 C9 115.87(10) . . ?
C10 C11 C12 128.83(11) . . ?
C13 C12 C17 118.09(11) . . ?
C13 C12 C11 123.31(11) . . ?
C17 C12 C11 118.57(12) . . ?
C14 C13 C12 120.55(12) . . ?
C15 C14 C13 120.47(13) . . ?
C16 C15 C14 119.66(13) . . ?
C15 C16 C17 120.14(13) . . ?
C16 C17 C12 121.08(13) . . ?
O1 C18 O2 123.18(12) . . ?
O1 C18 C2 119.66(11) . . ?
O2 C18 C2 117.02(11) . . ?

loop_
_geom_bond_atom_site_label_1
_geom_bond_atom_site_label_2
_geom_bond_distance
_geom_bond_site_symmetry_2
_geom_bond_publ_flag
O1 C18 1.2585(15) . ?
O2 C18 1.2829(15) . ?
C1 C6 1.4071(17) . ?
C1 C2 1.4097(16) . ?
C1 C10 1.4799(16) . ?
C2 C3 1.3984(17) . ?
C2 C18 1.4874(17) . ?
C3 C4 1.3872(19) . ?
C4 C5 1.3928(19) . ?
C5 C6 1.3897(18) . ?
C6 C7 1.5044(18) . ?
C7 C8 1.5302(19) . ?
C8 C9 1.5364(19) . ?
C9 C10 1.5162(17) . ?
C10 C11 1.3464(17) . ?
C11 C12 1.4711(17) . ?
C12 C13 1.4000(18) . ?
C12 C17 1.4048(17) . ?
C13 C14 1.3955(18) . ?
C14 C15 1.389(2) . ?
C15 C16 1.386(2) . ?
C16 C17 1.3900(19) . ?

loop_
_geom_torsion_atom_site_label_1
_geom_torsion_atom_site_label_2
_geom_torsion_atom_site_label_3
_geom_torsion_atom_site_label_4
_geom_torsion
_geom_torsion_site_symmetry_1
_geom_torsion_site_symmetry_2
_geom_torsion_site_symmetry_3
_geom_torsion_site_symmetry_4
_geom_torsion_publ_flag
C6 C1 C2 C3 -6.85(17) . . . . ?
C10 C1 C2 C3 169.26(11) . . . . ?
C6 C1 C2 C18 165.25(11) . . . . ?
C10 C1 C2 C18 -18.64(17) . . . . ?
C1 C2 C3 C4 3.63(18) . . . . ?
C18 C2 C3 C4 -168.80(11) . . . . ?
C2 C3 C4 C5 2.00(18) . . . . ?
C3 C4 C5 C6 -4.38(19) . . . . ?
C4 C5 C6 C1 1.08(18) . . . . ?
C4 C5 C6 C7 179.15(12) . . . . ?
C2 C1 C6 C5 4.52(17) . . . . ?
C10 C1 C6 C5 -171.87(11) . . . . ?
C2 C1 C6 C7 -173.67(11) . . . . ?
C10 C1 C6 C7 9.94(16) . . . . ?
C5 C6 C7 C8 -136.06(12) . . . . ?
C1 C6 C7 C8 42.06(15) . . . . ?
C6 C7 C8 C9 -61.76(14) . . . . ?
C7 C8 C9 C10 29.58(14) . . . . ?
C6 C1 C10 C11 129.02(12) . . . . ?
C2 C1 C10 C11 -47.15(16) . . . . ?
C6 C1 C10 C9 -44.41(14) . . . . ?
C2 C1 C10 C9 139.41(11) . . . . ?
C8 C9 C10 C11 -150.95(12) . . . . ?
C8 C9 C10 C1 22.13(14) . . . . ?
C1 C10 C11 C12 -177.96(11) . . . . ?
C9 C10 C11 C12 -5.12(19) . . . . ?
C10 C11 C12 C13 -34.61(19) . . . . ?
C10 C11 C12 C17 147.55(13) . . . . ?
C17 C12 C13 C14 -0.91(18) . . . . ?
C11 C12 C13 C14 -178.75(12) . . . . ?
C12 C13 C14 C15 0.1(2) . . . . ?
C13 C14 C15 C16 0.2(2) . . . . ?
C14 C15 C16 C17 0.3(2) . . . . ?
C15 C16 C17 C12 -1.1(2) . . . . ?
C13 C12 C17 C16 1.40(19) . . . . ?
C11 C12 C17 C16 179.35(12) . . . . ?
C3 C2 C18 O1 143.85(12) . . . . ?
C1 C2 C18 O1 -28.44(16) . . . . ?
C3 C2 C18 O2 -31.85(16) . . . . ?
C1 C2 C18 O2 155.86(11) . . . . ?
